data_2108866
loop_
_publ_author_name
'Gaydamaka, Anna A.'
'Arkhipov, Sergey G.'
'Boldyreva, Elena V.'

_publ_section_title
;
 A new guaninate hydrate K^+^&#x00B7;C~5~H~4~N~5~O^{-^}&#x00B7;H~2~O:
 crystal structure from 100 to 300K in a comparison with
 2Na^+^&#x00B7;C~5~H~3~N~5~O^2{-^}&#x00B7;7H~2~O
;
_journal_issue 5
_journal_name_full 'Acta Crystallographica Section B'
_journal_page_first
;
;
_journal_paper_doi 10.1107/S205252062100754X
_journal_volume 77
_journal_year 2021
_chemical_formula_moiety '2(Na), 7(H2O), C5 H3 N5 O'
_chemical_formula_sum 'C5 H17 N5 Na2 O8'
_chemical_formula_weight 321.21
_chemical_name_common 'disodium 2-amino-6-oxo-6,7-dihydro-1H-purine-1,7-diide heptahydrate'
_chemical_name_systematic 'disodium 2-amino-6-oxo-6,7-dihydro-1H-purine-1,7-diide heptahydrate'
_space_group_crystal_system monoclinic
_space_group_IT_number 14
_space_group_name_Hall '-P 2ybc'
_space_group_name_H-M_alt 'P 1 21/c 1'
_atom_sites_solution_hydrogens difmap
_atom_sites_solution_primary direct
_atom_sites_solution_secondary direct
_audit_creation_method SHELXL-2018/3
_cell_angle_alpha 90
_cell_angle_beta 101.523(2)
_cell_angle_gamma 90
_cell_formula_units_Z 4
_cell_length_a 10.5373(2)
_cell_length_b 11.70992(19)
_cell_length_c 11.2176(2)
_cell_measurement_reflns_used 6918
_cell_measurement_temperature 200(2)
_cell_measurement_theta_max 29.6300
_cell_measurement_theta_min 2.4760
_cell_volume 1356.25(4)
_computing_cell_refinement 'STOE X-AREA (Stoe & Cie, 2006)'
_computing_data_collection 'STOE X-AREA (Stoe & Cie, 2006)'
_computing_data_reduction 'CrysAlisPro 1.171.38.43d (Rigaku OD, 2015)'
_computing_molecular_graphics 'Mercury (Macrae et al., 2020), Vesta(Momma,2011)'
_computing_structure_refinement 'SHELXL-2018/3 (Sheldrick, 2018)'
_diffrn_ambient_temperature 200(2)
_diffrn_detector 'image plate (34 cm diameter)'
_diffrn_detector_area_resol_mean 6.67
_diffrn_detector_type STOE
_diffrn_measured_fraction_theta_full 1.000
_diffrn_measured_fraction_theta_max 1.000
_diffrn_measurement_details ' 360 frames, detector distance = 100 mm'
_diffrn_measurement_device '2-circle goniometer'
_diffrn_measurement_device_type 'STOE IPDS 2'
_diffrn_measurement_method 'rotation method'
_diffrn_radiation_collimation '0.5 mm diameter, monocapillary'
_diffrn_radiation_monochromator 'plane graphite'
_diffrn_radiation_polarisn_norm 0
_diffrn_radiation_type 'Mo K\a'
_diffrn_radiation_wavelength 0.71073
_diffrn_reflns_av_R_equivalents 0.0484
_diffrn_reflns_av_unetI/netI 0.0422
_diffrn_reflns_Laue_measured_fraction_full 1.000
_diffrn_reflns_Laue_measured_fraction_max 1.000
_diffrn_reflns_limit_h_max 14
_diffrn_reflns_limit_h_min -14
_diffrn_reflns_limit_k_max 16
_diffrn_reflns_limit_k_min -16
_diffrn_reflns_limit_l_max 14
_diffrn_reflns_limit_l_min -15
_diffrn_reflns_number 13069
_diffrn_reflns_point_group_measured_fraction_full 1.000
_diffrn_reflns_point_group_measured_fraction_max 1.000
_diffrn_reflns_theta_full 25.242
_diffrn_reflns_theta_max 29.575
_diffrn_reflns_theta_min 1.972
_diffrn_source 'sealed X-ray tube, 12 x 0.4 mm long-fine focus'
_diffrn_source_current 30
_diffrn_source_power 1.500
_diffrn_source_voltage 50
_exptl_absorpt_coefficient_mu 0.194
_exptl_absorpt_correction_T_max 1.00000
_exptl_absorpt_correction_T_min 0.96317
_exptl_absorpt_correction_type multi-scan
_exptl_absorpt_process_details
;
CrysAlisPro 1.171.38.43d (Rigaku Oxford Diffraction, 2015)
Empirical absorption correction using spherical harmonics,
 implemented in SCALE3 ABSPACK scaling algorithm.
;
_exptl_crystal_colour colourless
_exptl_crystal_density_diffrn 1.573
_exptl_crystal_description prism
_exptl_crystal_F_000 672
_exptl_crystal_size_max 0.5
_exptl_crystal_size_mid 0.5
_exptl_crystal_size_min 0.25
_refine_diff_density_max 0.509
_refine_diff_density_min -0.238
_refine_diff_density_rms 0.058
_refine_ls_extinction_method none
_refine_ls_goodness_of_fit_ref 1.106
_refine_ls_hydrogen_treatment refxyz
_refine_ls_matrix_type full
_refine_ls_number_parameters 232
_refine_ls_number_reflns 3812
_refine_ls_number_restraints 0
_refine_ls_restrained_S_all 1.106
_refine_ls_R_factor_all 0.0424
_refine_ls_R_factor_gt 0.0327
_refine_ls_shift/su_max 0.000
_refine_ls_shift/su_mean 0.000
_refine_ls_structure_factor_coef Fsqd
_refine_ls_weighting_details 'w=1/[\s^2^(Fo^2^)+(0.0420P)^2^+0.5330P] where P=(Fo^2^+2Fc^2^)/3'
_refine_ls_weighting_scheme calc
_refine_ls_wR_factor_gt 0.0846
_refine_ls_wR_factor_ref 0.0949
_reflns_Friedel_coverage 0.000
_reflns_number_gt 3033
_reflns_number_total 3812
_reflns_threshold_expression 'I > 2\s(I)'
_cod_data_source_file xk5085sup1.cif
_cod_data_source_block GuaNa_200K
_cod_original_cell_volume 1356.25(5)
_cod_original_sg_symbol_H-M 'P 21/c'
_cod_database_code 2108866
_shelx_shelxl_version_number 2018/3
_shelx_space_group_comment
;
The symmetry employed for this shelxl refinement is uniquely defined
by the following loop, which should always be used as a source of
symmetry information in preference to the above space-group names.
They are only intended as comments.
;
_oxdiff_exptl_absorpt_empirical_full_min 0.923
_oxdiff_exptl_absorpt_empirical_full_max 1.139
_oxdiff_exptl_absorpt_empirical_details
;
Empirical correction (ABSPACK) includes:
- Absorption correction using spherical harmonics
- Frame scaling
- Detector area scaling
;

loop_
_space_group_symop_operation_xyz
'x, y, z'
'-x, y+1/2, -z+1/2'
'-x, -y, -z'
'x, -y-1/2, z-1/2'

loop_
_atom_site_label
_atom_site_type_symbol
_atom_site_fract_x
_atom_site_fract_y
_atom_site_fract_z
_atom_site_U_iso_or_equiv
_atom_site_adp_type
_atom_site_occupancy
_atom_site_site_symmetry_order
_atom_site_calc_flag
_atom_site_refinement_flags_posn
_atom_site_refinement_flags_adp
_atom_site_refinement_flags_occupancy
_atom_site_disorder_assembly
_atom_site_disorder_group
N1 N 0.65528(10) 0.48205(9) 0.34800(10) 0.0176(2) Uani 1 1 d . . . . .
C2 C 0.52631(12) 0.48216(10) 0.33982(12) 0.0183(2) Uani 1 1 d . . . . .
N3 N 0.45291(10) 0.40141(9) 0.37618(10) 0.0185(2) Uani 1 1 d . . . . .
C4 C 0.52400(11) 0.31266(10) 0.43197(11) 0.0158(2) Uani 1 1 d . . . . .
C5 C 0.65793(11) 0.30494(10) 0.44881(12) 0.0161(2) Uani 1 1 d . . . . .
C6 C 0.72631(12) 0.39342(10) 0.40418(11) 0.0154(2) Uani 1 1 d . . . . .
N7 N 0.69847(11) 0.20366(9) 0.50855(11) 0.0203(2) Uani 1 1 d . . . . .
C8 C 0.58652(13) 0.15778(11) 0.52314(13) 0.0213(3) Uani 1 1 d . . . . .
H1 H 0.5868(16) 0.0872(15) 0.5624(16) 0.026 Uiso 1 1 d . U . . .
N9 N 0.47698(10) 0.21762(9) 0.47889(11) 0.0198(2) Uani 1 1 d . . . . .
N2 N 0.46164(13) 0.57397(11) 0.27988(13) 0.0289(3) Uani 1 1 d . . . . .
H2 H 0.380(2) 0.5847(17) 0.2893(17) 0.035 Uiso 1 1 d . U . . .
H3 H 0.5086(19) 0.6331(17) 0.2695(17) 0.035 Uiso 1 1 d . U . . .
O1 O 0.85050(8) 0.39295(7) 0.41300(8) 0.01814(19) Uani 1 1 d . . . . .
Na1 Na 0.11604(5) 0.25451(4) 0.18305(5) 0.01856(12) Uani 1 1 d . . . . .
Na2 Na 0.04853(5) 0.04511(4) 0.37209(5) 0.01874(12) Uani 1 1 d . . . . .
O2W O 0.30795(10) 0.32576(9) 0.13538(10) 0.0230(2) Uani 1 1 d . . . . .
H4 H 0.3515(18) 0.3065(15) 0.0909(18) 0.028 Uiso 1 1 d . U . . .
H5 H 0.3607(18) 0.3415(15) 0.2057(18) 0.028 Uiso 1 1 d . U . . .
O3W O 0.18495(10) 0.38009(8) 0.35512(9) 0.0216(2) Uani 1 1 d . . . . .
H6 H 0.1473(18) 0.4417(16) 0.3530(16) 0.026 Uiso 1 1 d . U . . .
H7 H 0.2626(19) 0.3938(15) 0.3732(16) 0.026 Uiso 1 1 d . U . . .
O4W O 0.24354(9) 0.11472(8) 0.31941(10) 0.0202(2) Uani 1 1 d . . . . .
H8 H 0.2775(17) 0.0759(15) 0.2730(16) 0.024 Uiso 1 1 d . U . . .
H9 H 0.3038(18) 0.1404(15) 0.3650(17) 0.024 Uiso 1 1 d . U . . .
O5W O -0.00179(10) 0.06878(8) 0.14510(9) 0.01921(19) Uani 1 1 d . . . . .
H10 H 0.0483(17) 0.0214(16) 0.1244(16) 0.023 Uiso 1 1 d . U . . .
H11 H -0.0475(18) 0.0864(15) 0.0836(17) 0.023 Uiso 1 1 d . U . . .
O6W O -0.15479(10) 0.02084(8) 0.42396(10) 0.0230(2) Uani 1 1 d . . . . .
H12 H -0.2061(18) -0.0310(17) 0.4077(16) 0.028 Uiso 1 1 d . U . . .
H13 H -0.2002(18) 0.0763(16) 0.4406(16) 0.028 Uiso 1 1 d . U . . .
O7W O 0.04301(10) 0.22688(8) 0.46230(9) 0.0207(2) Uani 1 1 d . . . . .
H14 H -0.0260(19) 0.2638(15) 0.4475(16) 0.025 Uiso 1 1 d . U . . .
H15 H 0.0928(18) 0.2695(16) 0.4382(16) 0.025 Uiso 1 1 d . U . . .
O8W O 0.08241(9) -0.14989(8) 0.31531(9) 0.01874(19) Uani 1 1 d . . . . .
H16 H 0.1088(17) -0.1468(14) 0.2517(17) 0.022 Uiso 1 1 d . U . . .
H17 H 0.1451(17) -0.1720(15) 0.3654(17) 0.022 Uiso 1 1 d . U . . .

loop_
_atom_site_aniso_label
_atom_site_aniso_U_11
_atom_site_aniso_U_22
_atom_site_aniso_U_33
_atom_site_aniso_U_23
_atom_site_aniso_U_13
_atom_site_aniso_U_12
N1 0.0154(5) 0.0184(4) 0.0192(5) 0.0023(4) 0.0037(4) -0.0016(4)
C2 0.0157(6) 0.0195(5) 0.0195(6) 0.0020(4) 0.0030(5) 0.0011(4)
N3 0.0127(5) 0.0204(5) 0.0222(6) 0.0021(4) 0.0029(4) -0.0008(4)
C4 0.0124(5) 0.0192(5) 0.0159(6) 0.0002(4) 0.0030(4) -0.0011(4)
C5 0.0122(5) 0.0180(5) 0.0182(6) 0.0018(4) 0.0030(4) 0.0007(4)
C6 0.0127(6) 0.0186(5) 0.0151(6) -0.0012(4) 0.0031(4) -0.0011(4)
N7 0.0166(5) 0.0198(5) 0.0242(6) 0.0057(4) 0.0029(4) 0.0025(4)
C8 0.0181(6) 0.0210(6) 0.0249(7) 0.0048(5) 0.0041(5) 0.0002(5)
N9 0.0147(5) 0.0211(5) 0.0241(6) 0.0033(4) 0.0051(4) -0.0011(4)
N2 0.0204(6) 0.0242(5) 0.0420(8) 0.0123(5) 0.0061(5) 0.0046(5)
O1 0.0105(4) 0.0231(4) 0.0211(5) 0.0005(3) 0.0040(3) -0.0017(3)
Na1 0.0171(3) 0.0184(2) 0.0203(3) -0.00019(19) 0.0039(2) -0.00091(18)
Na2 0.0194(3) 0.0178(2) 0.0202(3) -0.00007(19) 0.0066(2) -0.00001(18)
O2W 0.0180(5) 0.0305(5) 0.0219(5) -0.0034(4) 0.0074(4) -0.0011(4)
O3W 0.0143(5) 0.0203(4) 0.0307(6) -0.0023(4) 0.0058(4) 0.0006(3)
O4W 0.0157(5) 0.0225(4) 0.0228(5) -0.0048(4) 0.0049(4) -0.0002(3)
O5W 0.0203(5) 0.0190(4) 0.0175(5) 0.0016(3) 0.0019(4) 0.0038(3)
O6W 0.0188(5) 0.0207(4) 0.0307(6) -0.0040(4) 0.0079(4) -0.0008(4)
O7W 0.0202(5) 0.0187(4) 0.0240(5) 0.0007(3) 0.0067(4) 0.0029(3)
O8W 0.0154(4) 0.0236(4) 0.0169(5) 0.0021(3) 0.0025(4) 0.0011(3)

loop_
_atom_type_symbol
_atom_type_description
_atom_type_scat_dispersion_real
_atom_type_scat_dispersion_imag
_atom_type_scat_source
C C 0.0033 0.0016 'International Tables Vol C Tables 4.2.6.8 and 6.1.1.4'
H H 0.0000 0.0000 'International Tables Vol C Tables 4.2.6.8 and 6.1.1.4'
N N 0.0061 0.0033 'International Tables Vol C Tables 4.2.6.8 and 6.1.1.4'
O O 0.0106 0.0060 'International Tables Vol C Tables 4.2.6.8 and 6.1.1.4'
Na Na 0.0362 0.0249 'International Tables Vol C Tables 4.2.6.8 and 6.1.1.4'

loop_
_geom_angle_atom_site_label_1
_geom_angle_atom_site_label_2
_geom_angle_atom_site_label_3
_geom_angle
_geom_angle_site_symmetry_1
_geom_angle_site_symmetry_3
_geom_angle_publ_flag
C2 N1 C6 119.23(10) . . ?
N3 C2 N1 128.16(11) . . ?
N3 C2 N2 116.25(12) . . ?
N1 C2 N2 115.47(11) . . ?
C2 N3 C4 112.49(10) . . ?
N3 C4 N9 126.29(11) . . ?
N3 C4 C5 124.35(11) . . ?
N9 C4 C5 109.36(11) . . ?
N7 C5 C4 109.14(10) . . ?
N7 C5 C6 132.07(11) . . ?
C4 C5 C6 118.78(11) . . ?
O1 C6 N1 119.62(10) . . ?
O1 C6 C5 123.44(11) . . ?
N1 C6 C5 116.93(11) . . ?
C8 N7 C5 102.06(10) . . ?
N7 C8 N9 117.06(11) . . ?
N7 C8 H1 119.5(10) . . ?
N9 C8 H1 123.4(11) . . ?
C8 N9 C4 102.37(10) . . ?
C2 N2 H2 116.5(13) . . ?
C2 N2 H3 116.5(13) . . ?
H2 N2 H3 119.1(18) . . ?
O2W Na1 O8W 129.38(4) . 2 ?
O2W Na1 O3W 80.26(4) . . ?
O8W Na1 O3W 80.31(4) 2 . ?
O2W Na1 O4W 89.42(4) . . ?
O8W Na1 O4W 133.14(4) 2 . ?
O3W Na1 O4W 82.43(4) . . ?
O2W Na1 O7W 81.32(4) . 4_565 ?
O8W Na1 O7W 82.34(4) 2 4_565 ?
O3W Na1 O7W 137.33(4) . 4_565 ?
O4W Na1 O7W 135.43(4) . 4_565 ?
O2W Na1 O5W 133.83(4) . . ?
O8W Na1 O5W 90.19(4) 2 . ?
O3W Na1 O5W 136.44(4) . . ?
O4W Na1 O5W 73.54(4) . . ?
O7W Na1 O5W 81.97(4) 4_565 . ?
O2W Na1 Na2 133.97(3) . . ?
O8W Na1 Na2 92.33(3) 2 . ?
O3W Na1 Na2 90.43(3) . . ?
O4W Na1 Na2 44.56(2) . . ?
O7W Na1 Na2 129.05(3) 4_565 . ?
O5W Na1 Na2 47.26(3) . . ?
O2W Na1 Na2 91.74(3) . 2 ?
O8W Na1 Na2 37.64(2) 2 2 ?
O3W Na1 Na2 68.98(3) . 2 ?
O4W Na1 Na2 150.73(3) . 2 ?
O7W Na1 Na2 73.50(3) 4_565 2 ?
O5W Na1 Na2 123.70(3) . 2 ?
Na2 Na1 Na2 126.741(14) . 2 ?
O2W Na1 Na2 67.53(3) . 4_565 ?
O8W Na1 Na2 74.72(3) 2 4_565 ?
O3W Na1 Na2 107.51(3) . 4_565 ?
O4W Na1 Na2 152.12(3) . 4_565 ?
O7W Na1 Na2 29.93(2) 4_565 4_565 ?
O5W Na1 Na2 110.70(3) . 4_565 ?
Na2 Na1 Na2 155.30(2) . 4_565 ?
Na2 Na1 Na2 50.387(14) 2 4_565 ?
O6W Na2 O7W 84.32(4) . . ?
O6W Na2 O4W 167.01(4) . . ?
O7W Na2 O4W 83.95(4) . . ?
O6W Na2 O8W 98.12(4) . . ?
O7W Na2 O8W 169.09(4) . . ?
O4W Na2 O8W 94.44(4) . . ?
O6W Na2 O6W 89.99(4) . 3_556 ?
O7W Na2 O6W 85.99(4) . 3_556 ?
O4W Na2 O6W 94.75(4) . 3_556 ?
O8W Na2 O6W 83.38(4) . 3_556 ?
O6W Na2 O5W 104.27(4) . . ?
O7W Na2 O5W 108.46(4) . . ?
O4W Na2 O5W 74.31(4) . . ?
O8W Na2 O5W 81.33(4) . . ?
O6W Na2 O5W 160.37(4) 3_556 . ?
O6W Na2 Na2 46.37(3) . 3_556 ?
O7W Na2 Na2 83.18(3) . 3_556 ?
O4W Na2 Na2 137.07(4) . 3_556 ?
O8W Na2 Na2 90.80(3) . 3_556 ?
O6W Na2 Na2 43.62(3) 3_556 3_556 ?
O5W Na2 Na2 148.41(4) . 3_556 ?
O6W Na2 Na1 123.76(3) . . ?
O7W Na2 Na1 69.17(3) . . ?
O4W Na2 Na1 45.95(3) . . ?
O8W Na2 Na1 117.11(3) . . ?
O6W Na2 Na1 133.72(3) 3_556 . ?
O5W Na2 Na1 46.97(2) . . ?
Na2 Na2 Na1 152.08(2) 3_556 . ?
O6W Na2 Na1 61.58(3) . 2_545 ?
O7W Na2 Na1 145.51(3) . 2_545 ?
O4W Na2 Na1 130.49(3) . 2_545 ?
O8W Na2 Na1 36.89(2) . 2_545 ?
O6W Na2 Na1 88.76(3) 3_556 2_545 ?
O5W Na2 Na1 86.38(3) . 2_545 ?
Na2 Na2 Na1 69.881(17) 3_556 2_545 ?
Na1 Na2 Na1 133.292(16) . 2_545 ?
O6W Na2 Na1 82.63(3) . 4_566 ?
O7W Na2 Na1 31.18(3) . 4_566 ?
O4W Na2 Na1 90.20(3) . 4_566 ?
O8W Na2 Na1 138.34(3) . 4_566 ?
O6W Na2 Na1 54.97(3) 3_556 4_566 ?
O5W Na2 Na1 139.19(3) . 4_566 ?
Na2 Na2 Na1 59.732(16) 3_556 4_566 ?
Na1 Na2 Na1 95.408(12) . 4_566 ?
Na1 Na2 Na1 129.612(14) 2_545 4_566 ?
Na1 O2W H4 133.7(13) . . ?
Na1 O2W H5 106.7(12) . . ?
H4 O2W H5 106.6(18) . . ?
Na1 O3W H6 116.4(13) . . ?
Na1 O3W H7 116.3(13) . . ?
H6 O3W H7 106.8(17) . . ?
Na2 O4W Na1 89.48(4) . . ?
Na2 O4W H8 118.1(12) . . ?
Na1 O4W H8 103.1(12) . . ?
Na2 O4W H9 126.0(13) . . ?
Na1 O4W H9 114.7(13) . . ?
H8 O4W H9 103.0(17) . . ?
Na1 O5W Na2 85.77(3) . . ?
Na1 O5W H10 107.9(12) . . ?
Na2 O5W H10 101.1(12) . . ?
Na1 O5W H11 96.8(13) . . ?
Na2 O5W H11 152.5(13) . . ?
H10 O5W H11 104.0(18) . . ?
Na2 O6W Na2 90.01(4) . 3_556 ?
Na2 O6W H12 129.6(13) . . ?
Na2 O6W H12 97.7(13) 3_556 . ?
Na2 O6W H13 123.0(12) . . ?
Na2 O6W H13 102.0(12) 3_556 . ?
H12 O6W H13 104.0(17) . . ?
Na2 O7W Na1 118.89(4) . 4_566 ?
Na2 O7W H14 118.5(12) . . ?
Na1 O7W H14 103.9(12) 4_566 . ?
Na2 O7W H15 109.9(13) . . ?
Na1 O7W H15 100.9(13) 4_566 . ?
H14 O7W H15 102.2(17) . . ?
Na1 O8W Na2 105.47(4) 2_545 . ?
Na1 O8W H16 118.8(12) 2_545 . ?
Na2 O8W H16 106.4(12) . . ?
Na1 O8W H17 115.9(12) 2_545 . ?
Na2 O8W H17 105.0(12) . . ?
H16 O8W H17 104.2(17) . . ?

loop_
_geom_bond_atom_site_label_1
_geom_bond_atom_site_label_2
_geom_bond_distance
_geom_bond_site_symmetry_2
_geom_bond_publ_flag
N1 C2 1.3436(16) . ?
N1 C6 1.3587(16) . ?
C2 N3 1.3359(15) . ?
C2 N2 1.3745(17) . ?
N3 C4 1.3585(16) . ?
C4 N9 1.3657(15) . ?
C4 C5 1.3889(16) . ?
C5 N7 1.3870(15) . ?
C5 C6 1.4097(15) . ?
C6 O1 1.2925(15) . ?
N7 C8 1.3358(16) . ?
C8 N9 1.3567(17) . ?
C8 H1 0.936(18) . ?
N2 H2 0.89(2) . ?
N2 H3 0.87(2) . ?
Na1 O2W 2.3459(10) . ?
Na1 O8W 2.3753(10) 2 ?
Na1 O3W 2.4199(11) . ?
Na1 O4W 2.4501(11) . ?
Na1 O7W 2.4515(11) 4_565 ?
Na1 O5W 2.4984(10) . ?
Na1 Na2 3.4086(7) . ?
Na1 Na2 3.8133(7) 2 ?
Na1 Na2 4.1458(7) 4_565 ?
Na2 O6W 2.3467(11) . ?
Na2 O7W 2.3625(10) . ?
Na2 O4W 2.3919(10) . ?
Na2 O8W 2.4162(10) . ?
Na2 O6W 2.4618(12) 3_556 ?
Na2 O5W 2.5104(11) . ?
Na2 Na2 3.4014(10) 3_556 ?
O2W H4 0.776(19) . ?
O2W H5 0.89(2) . ?
O3W H6 0.821(19) . ?
O3W H7 0.819(19) . ?
O4W H8 0.825(18) . ?
O4W H9 0.791(19) . ?
O5W H10 0.830(19) . ?
O5W H11 0.786(19) . ?
O6W H12 0.81(2) . ?
O6W H13 0.849(19) . ?
O7W H14 0.833(19) . ?
O7W H15 0.809(19) . ?
O8W H16 0.816(19) . ?
O8W H17 0.819(19) . ?

loop_
_geom_hbond_atom_site_label_D
_geom_hbond_atom_site_label_H
_geom_hbond_atom_site_label_A
_geom_hbond_distance_DH
_geom_hbond_distance_HA
_geom_hbond_distance_DA
_geom_hbond_angle_DHA
_geom_hbond_site_symmetry_A
_geom_hbond_publ_flag
O2W H5 N3 0.89(2) 2.09(2) 2.9608(16) 167.8(17) . yes
O3W H7 N3 0.819(19) 2.001(19) 2.7972(14) 164.1(18) . yes
O4W H9 N9 0.791(19) 2.20(2) 2.9908(15) 175.3(18) . yes
O7W H15 O3W 0.809(19) 1.962(19) 2.7604(13) 169.0(18) . yes
O6W H12 O2W 0.81(2) 2.00(2) 2.7995(14) 170.7(18) 2_545 yes
O3W H6 O5W 0.821(19) 2.140(19) 2.9334(13) 162.5(17) 2 yes
O2W H4 N9 0.776(19) 2.02(2) 2.7859(14) 170.6(18) 4_565 yes
O4W H8 N1 0.825(18) 1.983(19) 2.8067(14) 175.2(17) 2_645 yes
O5W H10 O1 0.830(19) 1.938(19) 2.7606(12) 170.9(17) 2_645 yes
O8W H16 O1 0.816(19) 2.033(19) 2.8345(13) 167.1(17) 2_645 yes
O5W H11 O1 0.786(19) 2.01(2) 2.7899(14) 169.4(18) 4_465 yes
O6W H13 N7 0.849(19) 2.067(19) 2.9087(14) 171.2(17) 1_455 yes
O7W H14 O1 0.833(19) 1.982(19) 2.7847(13) 161.3(17) 1_455 yes
O8W H17 N7 0.819(19) 1.980(19) 2.7944(15) 172.4(17) 3_656 yes

loop_
_geom_torsion_atom_site_label_1
_geom_torsion_atom_site_label_2
_geom_torsion_atom_site_label_3
_geom_torsion_atom_site_label_4
_geom_torsion
_geom_torsion_site_symmetry_1
_geom_torsion_site_symmetry_2
_geom_torsion_site_symmetry_3
_geom_torsion_site_symmetry_4
_geom_torsion_publ_flag
C6 N1 C2 N3 -3.3(2) . . . . ?
C6 N1 C2 N2 -178.97(12) . . . . ?
N1 C2 N3 C4 2.9(2) . . . . ?
N2 C2 N3 C4 178.54(12) . . . . ?
C2 N3 C4 N9 179.99(12) . . . . ?
C2 N3 C4 C5 -0.66(18) . . . . ?
N3 C4 C5 N7 -179.95(12) . . . . ?
N9 C4 C5 N7 -0.50(15) . . . . ?
N3 C4 C5 C6 -0.96(19) . . . . ?
N9 C4 C5 C6 178.49(11) . . . . ?
C2 N1 C6 O1 -179.64(11) . . . . ?
C2 N1 C6 C5 1.20(18) . . . . ?
N7 C5 C6 O1 0.3(2) . . . . ?
C4 C5 C6 O1 -178.46(11) . . . . ?
N7 C5 C6 N1 179.38(13) . . . . ?
C4 C5 C6 N1 0.67(18) . . . . ?
C4 C5 N7 C8 0.10(14) . . . . ?
C6 C5 N7 C8 -178.71(14) . . . . ?
C5 N7 C8 N9 0.36(16) . . . . ?
N7 C8 N9 C4 -0.65(16) . . . . ?
N3 C4 N9 C8 -179.91(12) . . . . ?
C5 C4 N9 C8 0.66(14) . . . . ?

_cod_database_fobs_code 2108866
